data_7026433
loop_
_publ_author_name
'Watanabe, Chieko'
'Inagawa, Yuichiro'
'Iwamoto, Takeaki'
'Kira, Mitsuo'

_publ_section_title
;
 Synthesis and structures of (dialkylsilylene)bis(phosphine)-nickel,
 palladium, and platinum complexes and
 (\h(6)-arene)(dialkylsilylene)nickel complexes.
;
_journal_issue 39
_journal_name_full 'Dalton transactions (Cambridge, England : 2003)'
_journal_page_first 9414
_journal_page_last 9420
_journal_paper_doi 10.1039/c0dt00415d
_journal_volume 39
_journal_year 2010
_chemical_formula_sum 'C23 H48 Ni Si5'
_chemical_formula_weight 523.77
_chemical_name_systematic
;
?
;
_space_group_IT_number 2
_symmetry_cell_setting triclinic
_symmetry_space_group_name_Hall '-P 1'
_symmetry_space_group_name_H-M 'P -1'
_atom_sites_solution_hydrogens geom
_atom_sites_solution_primary direct
_atom_sites_solution_secondary difmap
_audit_creation_method SHELXL-97
_cell_angle_alpha 73.590(4)
_cell_angle_beta 74.064(4)
_cell_angle_gamma 70.214(4)
_cell_formula_units_Z 2
_cell_length_a 9.386(3)
_cell_length_b 10.766(4)
_cell_length_c 16.176(6)
_cell_measurement_reflns_used 5015
_cell_measurement_temperature 100
_cell_measurement_theta_max 27.40
_cell_measurement_theta_min 2.35
_cell_volume 1446.1(9)
_computing_cell_refinement 'APEX2 (Bruker AXS, 2006)'
_computing_data_collection 'APEX2 '
_computing_data_reduction 'SAINT (Bruker AXS, 2004)'
_computing_molecular_graphics 'XSHEL (Bruker AXS,2002)'
_computing_publication_material 'XCIF (Bruker AXS, 2001)'
_computing_structure_refinement 'SHELXL-97 (Sheldrick, 1997)'
_computing_structure_solution 'SHELXS-97 (Sheldrick, 1997)'
_diffrn_ambient_temperature 100
_diffrn_detector_area_resol_mean 8.333
_diffrn_measured_fraction_theta_full 0.994
_diffrn_measured_fraction_theta_max 0.970
_diffrn_measurement_device_type 'Bruker APEXII CCD area detector'
_diffrn_measurement_method 'phi and omega scans'
_diffrn_radiation_monochromator 'Bruker Helios multilayer confocal mirror'
_diffrn_radiation_source 'Bruker TXS fine-focus rotating anode'
_diffrn_radiation_type MoK\a
_diffrn_radiation_wavelength 0.71073
_diffrn_reflns_av_R_equivalents 0.0558
_diffrn_reflns_av_sigmaI/netI 0.0670
_diffrn_reflns_limit_h_max 12
_diffrn_reflns_limit_h_min -12
_diffrn_reflns_limit_k_max 13
_diffrn_reflns_limit_k_min -13
_diffrn_reflns_limit_l_max 21
_diffrn_reflns_limit_l_min -20
_diffrn_reflns_number 16070
_diffrn_reflns_theta_full 25.00
_diffrn_reflns_theta_max 27.50
_diffrn_reflns_theta_min 2.06
_exptl_absorpt_coefficient_mu 0.887
_exptl_absorpt_correction_T_max 0.9165
_exptl_absorpt_correction_T_min 0.7180
_exptl_absorpt_correction_type empirical
_exptl_absorpt_process_details
;
SADABS Sheldrick 1996
;
_exptl_crystal_colour 'dark red'
_exptl_crystal_density_diffrn 1.203
_exptl_crystal_density_method 'not measured'
_exptl_crystal_description needle
_exptl_crystal_F_000 568
_exptl_crystal_size_max 0.40
_exptl_crystal_size_mid 0.10
_exptl_crystal_size_min 0.10
_refine_diff_density_max 1.775
_refine_diff_density_min -0.947
_refine_diff_density_rms 0.129
_refine_ls_extinction_method none
_refine_ls_goodness_of_fit_ref 1.047
_refine_ls_hydrogen_treatment constr
_refine_ls_matrix_type full
_refine_ls_number_parameters 275
_refine_ls_number_reflns 6437
_refine_ls_number_restraints 0
_refine_ls_restrained_S_all 1.047
_refine_ls_R_factor_all 0.0695
_refine_ls_R_factor_gt 0.0533
_refine_ls_shift/su_max 0.000
_refine_ls_shift/su_mean 0.000
_refine_ls_structure_factor_coef Fsqd
_refine_ls_weighting_details 'calc w=1/[\s^2^(Fo^2^)+(0.0925P)^2^+0.0000P] where P=(Fo^2^+2Fc^2^)/3'
_refine_ls_weighting_scheme calc
_refine_ls_wR_factor_gt 0.1367
_refine_ls_wR_factor_ref 0.1504
_reflns_number_gt 5112
_reflns_number_total 6437
_reflns_threshold_expression >2sigma
_cod_data_source_file c0dt00415d.txt
_cod_data_source_block (silylene)(toluene)Ni_cw19
_cod_depositor_comments
;
The following automatic conversions were performed:

'_symmetry_cell_setting' value 'Triclinic' changed to 'triclinic'
according to /home/saulius/struct/CIF-dictionaries/cif_core.dic
dictionary named 'cif_core.dic' version 2.4.2 from 2011-04-26.

Automatic conversion script
Id: cif_fix_values 1891 2012-01-12 08:04:46Z andrius 
;
_cod_original_cell_volume 1446.2(9)
_cod_original_sg_symbol_H-M 'P-1 '
_cod_database_code 7026433

loop_
_symmetry_equiv_pos_as_xyz
'x, y, z'
'-x, -y, -z'

loop_
_atom_site_label
_atom_site_type_symbol
_atom_site_fract_x
_atom_site_fract_y
_atom_site_fract_z
_atom_site_U_iso_or_equiv
_atom_site_adp_type
_atom_site_occupancy
_atom_site_symmetry_multiplicity
_atom_site_calc_flag
_atom_site_refinement_flags
Si1 Si 0.40948(9) 0.21145(8) 0.23323(5) 0.01417(18) Uani 1 1 d .
C1 C 0.5663(3) 0.0473(3) 0.26008(18) 0.0150(6) Uani 1 1 d .
C2 C 0.5906(3) 0.0455(3) 0.35267(18) 0.0169(6) Uani 1 1 d .
H1 H 0.6318 -0.0488 0.3832 0.020 Uiso 1 1 calc R
H2 H 0.6664 0.0950 0.3454 0.020 Uiso 1 1 calc R
C3 C 0.4362(3) 0.1119(3) 0.40783(18) 0.0172(6) Uani 1 1 d .
H3 H 0.4557 0.1363 0.4575 0.021 Uiso 1 1 calc R
H4 H 0.3738 0.0471 0.4324 0.021 Uiso 1 1 calc R
C4 C 0.3442(3) 0.2420(3) 0.35001(18) 0.0147(6) Uani 1 1 d .
Ni1 Ni 0.32353(4) 0.31282(4) 0.11824(2) 0.01564(13) Uani 1 1 d .
C5 C 0.1702(3) 0.5028(3) 0.06227(19) 0.0195(6) Uani 1 1 d .
C6 C 0.3179(4) 0.4817(3) 0.00753(19) 0.0209(6) Uani 1 1 d .
H5 H 0.3687 0.5503 -0.0093 0.025 Uiso 1 1 calc R
C7 C 0.3916(4) 0.3602(3) -0.02270(19) 0.0222(7) Uani 1 1 d .
H6 H 0.4909 0.3480 -0.0600 0.027 Uiso 1 1 calc R
C8 C 0.3185(4) 0.2575(3) 0.0023(2) 0.0236(7) Uani 1 1 d .
H7 H 0.3671 0.1761 -0.0186 0.028 Uiso 1 1 calc R
C9 C 0.1727(4) 0.2760(3) 0.0586(2) 0.0239(7) Uani 1 1 d .
H8 H 0.1238 0.2057 0.0773 0.029 Uiso 1 1 calc R
C10 C 0.0988(4) 0.3980(3) 0.0875(2) 0.0218(6) Uani 1 1 d .
H9 H -0.0007 0.4101 0.1245 0.026 Uiso 1 1 calc R
C11 C 0.0920(4) 0.6340(3) 0.0923(2) 0.0250(7) Uani 1 1 d .
H10 H 0.1703 0.6733 0.0951 0.038 Uiso 1 1 calc R
H11 H 0.0267 0.6177 0.1507 0.038 Uiso 1 1 calc R
H12 H 0.0280 0.6967 0.0507 0.038 Uiso 1 1 calc R
Si2 Si 0.51405(10) -0.10909(8) 0.26085(5) 0.01738(19) Uani 1 1 d .
C12 C 0.6862(4) -0.2561(3) 0.2380(2) 0.0269(7) Uani 1 1 d .
H13 H 0.6513 -0.3322 0.2380 0.040 Uiso 1 1 calc R
H14 H 0.7476 -0.2826 0.2836 0.040 Uiso 1 1 calc R
H15 H 0.7496 -0.2303 0.1804 0.040 Uiso 1 1 calc R
C13 C 0.4099(4) -0.1794(3) 0.3724(2) 0.0259(7) Uani 1 1 d .
H16 H 0.3120 -0.1125 0.3889 0.039 Uiso 1 1 calc R
H17 H 0.4742 -0.2006 0.4158 0.039 Uiso 1 1 calc R
H18 H 0.3892 -0.2618 0.3704 0.039 Uiso 1 1 calc R
C14 C 0.3915(4) -0.0746(3) 0.1784(2) 0.0225(6) Uani 1 1 d .
H19 H 0.4373 -0.0264 0.1218 0.034 Uiso 1 1 calc R
H20 H 0.2873 -0.0191 0.1989 0.034 Uiso 1 1 calc R
H21 H 0.3857 -0.1602 0.1715 0.034 Uiso 1 1 calc R
Si3 Si 0.75004(9) 0.06296(8) 0.17633(5) 0.01735(19) Uani 1 1 d .
C15 C 0.9287(4) -0.0618(3) 0.2126(2) 0.0268(7) Uani 1 1 d .
H22 H 1.0204 -0.0412 0.1718 0.040 Uiso 1 1 calc R
H23 H 0.9293 -0.1533 0.2131 0.040 Uiso 1 1 calc R
H24 H 0.9295 -0.0562 0.2719 0.040 Uiso 1 1 calc R
C16 C 0.7457(4) 0.0464(3) 0.0648(2) 0.0243(7) Uani 1 1 d .
H25 H 0.8417 0.0569 0.0241 0.036 Uiso 1 1 calc R
H26 H 0.6576 0.1164 0.0433 0.036 Uiso 1 1 calc R
H27 H 0.7355 -0.0429 0.0688 0.036 Uiso 1 1 calc R
C17 C 0.7797(4) 0.2325(3) 0.1631(2) 0.0215(6) Uani 1 1 d .
H28 H 0.8216 0.2316 0.2126 0.032 Uiso 1 1 calc R
H29 H 0.6806 0.3025 0.1620 0.032 Uiso 1 1 calc R
H30 H 0.8523 0.2515 0.1080 0.032 Uiso 1 1 calc R
Si4 Si 0.12823(9) 0.25981(8) 0.38418(5) 0.01805(19) Uani 1 1 d .
C18 C 0.0672(4) 0.1439(3) 0.3418(2) 0.0278(7) Uani 1 1 d .
H31 H -0.0434 0.1539 0.3645 0.042 Uiso 1 1 calc R
H32 H 0.1260 0.0503 0.3615 0.042 Uiso 1 1 calc R
H33 H 0.0871 0.1672 0.2774 0.042 Uiso 1 1 calc R
C19 C 0.0696(4) 0.2137(3) 0.5067(2) 0.0262(7) Uani 1 1 d .
H34 H 0.0954 0.2724 0.5334 0.039 Uiso 1 1 calc R
H35 H 0.1246 0.1194 0.5278 0.039 Uiso 1 1 calc R
H36 H -0.0420 0.2253 0.5229 0.039 Uiso 1 1 calc R
C20 C 0.0095(4) 0.4327(3) 0.3404(2) 0.0251(7) Uani 1 1 d .
H37 H -0.1002 0.4363 0.3579 0.038 Uiso 1 1 calc R
H38 H 0.0386 0.4536 0.2761 0.038 Uiso 1 1 calc R
H39 H 0.0278 0.4989 0.3643 0.038 Uiso 1 1 calc R
Si5 Si 0.38483(10) 0.39740(8) 0.36113(5) 0.01766(19) Uani 1 1 d .
C21 C 0.5915(4) 0.3650(3) 0.3676(2) 0.0247(7) Uani 1 1 d .
H40 H 0.6050 0.4457 0.3776 0.037 Uiso 1 1 calc R
H41 H 0.6591 0.3436 0.3123 0.037 Uiso 1 1 calc R
H42 H 0.6184 0.2889 0.4163 0.037 Uiso 1 1 calc R
C22 C 0.3414(4) 0.5437(3) 0.2668(2) 0.0261(7) Uani 1 1 d .
H43 H 0.2334 0.5647 0.2622 0.039 Uiso 1 1 calc R
H44 H 0.4094 0.5202 0.2121 0.039 Uiso 1 1 calc R
H45 H 0.3587 0.6226 0.2768 0.039 Uiso 1 1 calc R
C23 C 0.2725(4) 0.4523(3) 0.4664(2) 0.0259(7) Uani 1 1 d .
H46 H 0.2969 0.5321 0.4698 0.039 Uiso 1 1 calc R
H47 H 0.3002 0.3790 0.5164 0.039 Uiso 1 1 calc R
H48 H 0.1617 0.4745 0.4679 0.039 Uiso 1 1 calc R

loop_
_atom_site_aniso_label
_atom_site_aniso_U_11
_atom_site_aniso_U_22
_atom_site_aniso_U_33
_atom_site_aniso_U_23
_atom_site_aniso_U_13
_atom_site_aniso_U_12
Si1 0.0165(4) 0.0087(4) 0.0192(4) -0.0040(3) -0.0055(3) -0.0035(3)
C1 0.0163(14) 0.0099(13) 0.0197(14) -0.0051(10) -0.0041(11) -0.0027(11)
C2 0.0186(15) 0.0115(14) 0.0219(14) -0.0027(11) -0.0087(12) -0.0031(11)
C3 0.0207(15) 0.0120(14) 0.0202(14) -0.0032(11) -0.0067(11) -0.0041(12)
C4 0.0164(14) 0.0100(13) 0.0183(13) -0.0038(10) -0.0031(11) -0.0042(11)
Ni1 0.0179(2) 0.0108(2) 0.0201(2) -0.00348(14) -0.00651(15) -0.00403(15)
C5 0.0190(15) 0.0157(15) 0.0249(15) -0.0014(12) -0.0123(12) -0.0024(12)
C6 0.0234(16) 0.0158(15) 0.0240(15) 0.0005(12) -0.0098(12) -0.0059(13)
C7 0.0207(16) 0.0244(17) 0.0201(15) -0.0054(12) -0.0059(12) -0.0025(13)
C8 0.0318(18) 0.0177(16) 0.0252(16) -0.0084(12) -0.0117(13) -0.0038(13)
C9 0.0270(18) 0.0216(16) 0.0304(16) -0.0040(13) -0.0138(13) -0.0107(14)
C10 0.0174(15) 0.0229(17) 0.0260(16) -0.0027(12) -0.0099(12) -0.0043(13)
C11 0.0274(18) 0.0190(16) 0.0279(16) -0.0053(13) -0.0107(13) -0.0012(13)
Si2 0.0195(4) 0.0089(4) 0.0250(4) -0.0046(3) -0.0051(3) -0.0042(3)
C12 0.0263(18) 0.0131(15) 0.0409(19) -0.0090(13) -0.0081(14) -0.0011(13)
C13 0.0301(18) 0.0175(16) 0.0322(17) -0.0031(13) -0.0064(14) -0.0108(14)
C14 0.0258(17) 0.0139(15) 0.0307(16) -0.0075(12) -0.0065(13) -0.0064(13)
Si3 0.0159(4) 0.0145(4) 0.0230(4) -0.0067(3) -0.0035(3) -0.0040(3)
C15 0.0207(17) 0.0201(17) 0.0396(19) -0.0110(14) -0.0082(14) -0.0001(13)
C16 0.0224(17) 0.0247(17) 0.0272(16) -0.0106(13) -0.0021(13) -0.0064(13)
C17 0.0215(16) 0.0188(16) 0.0253(15) -0.0041(12) -0.0020(12) -0.0097(13)
Si4 0.0168(4) 0.0133(4) 0.0234(4) -0.0041(3) -0.0039(3) -0.0033(3)
C18 0.0220(17) 0.0246(18) 0.0417(19) -0.0110(15) -0.0068(14) -0.0090(14)
C19 0.0254(18) 0.0247(18) 0.0247(16) -0.0028(13) -0.0010(13) -0.0072(14)
C20 0.0212(16) 0.0199(17) 0.0297(17) -0.0038(13) -0.0058(13) -0.0005(13)
Si5 0.0232(4) 0.0112(4) 0.0216(4) -0.0056(3) -0.0056(3) -0.0059(3)
C21 0.0230(17) 0.0244(17) 0.0332(17) -0.0125(14) -0.0049(13) -0.0102(14)
C22 0.040(2) 0.0133(16) 0.0309(17) -0.0039(12) -0.0117(15) -0.0125(14)
C23 0.0337(19) 0.0203(17) 0.0275(16) -0.0112(13) -0.0063(14) -0.0073(14)

loop_
_atom_type_symbol
_atom_type_description
_atom_type_scat_dispersion_real
_atom_type_scat_dispersion_imag
_atom_type_scat_source
C C 0.0033 0.0016 'International Tables Vol C Tables 4.2.6.8 and 6.1.1.4'
H H 0.0000 0.0000 'International Tables Vol C Tables 4.2.6.8 and 6.1.1.4'
Si Si 0.0817 0.0704 'International Tables Vol C Tables 4.2.6.8 and 6.1.1.4'
Ni Ni 0.3393 1.1124 'International Tables Vol C Tables 4.2.6.8 and 6.1.1.4'

loop_
_geom_angle_atom_site_label_1
_geom_angle_atom_site_label_2
_geom_angle_atom_site_label_3
_geom_angle
C4 Si1 C1 95.44(12)
C4 Si1 Ni1 132.07(10)
C1 Si1 Ni1 132.24(9)
C2 C1 Si2 111.62(19)
C2 C1 Si3 108.22(18)
Si2 C1 Si3 111.45(14)
C2 C1 Si1 104.64(18)
Si2 C1 Si1 113.52(14)
Si3 C1 Si1 106.98(14)
C3 C2 C1 109.8(2)
C3 C2 H1 109.7
C1 C2 H1 109.7
C3 C2 H2 109.7
C1 C2 H2 109.7
H1 C2 H2 108.2
C2 C3 C4 110.6(2)
C2 C3 H3 109.5
C4 C3 H3 109.5
C2 C3 H4 109.5
C4 C3 H4 109.5
H3 C3 H4 108.1
C3 C4 Si5 110.11(18)
C3 C4 Si1 105.38(18)
Si5 C4 Si1 113.22(14)
C3 C4 Si4 110.37(19)
Si5 C4 Si4 110.13(14)
Si1 C4 Si4 107.51(13)
Si1 Ni1 C9 131.73(9)
Si1 Ni1 C10 134.89(9)
C9 Ni1 C10 38.74(12)
Si1 Ni1 C8 135.55(9)
C9 Ni1 C8 38.68(12)
C10 Ni1 C8 69.64(12)
Si1 Ni1 C7 142.75(9)
C9 Ni1 C7 69.41(12)
C10 Ni1 C7 81.75(12)
C8 Ni1 C7 38.15(12)
Si1 Ni1 C6 146.24(8)
C9 Ni1 C6 82.01(12)
C10 Ni1 C6 68.59(12)
C8 Ni1 C6 69.08(12)
C7 Ni1 C6 38.22(12)
Si1 Ni1 C5 141.45(8)
C9 Ni1 C5 69.74(12)
C10 Ni1 C5 38.17(11)
C8 Ni1 C5 82.28(12)
C7 Ni1 C5 69.08(12)
C6 Ni1 C5 37.89(11)
C6 C5 C10 118.1(3)
C6 C5 C11 120.4(3)
C10 C5 C11 121.5(3)
C6 C5 Ni1 70.26(16)
C10 C5 Ni1 69.09(17)
C11 C5 Ni1 132.6(2)
C5 C6 C7 121.1(3)
C5 C6 Ni1 71.85(17)
C7 C6 Ni1 70.61(18)
C5 C6 H5 119.4
C7 C6 H5 119.4
Ni1 C6 H5 130.9
C8 C7 C6 120.0(3)
C8 C7 Ni1 70.41(17)
C6 C7 Ni1 71.17(17)
C8 C7 H6 120.0
C6 C7 H6 120.0
Ni1 C7 H6 131.2
C7 C8 C9 119.4(3)
C7 C8 Ni1 71.44(17)
C9 C8 Ni1 69.44(17)
C7 C8 H7 120.3
C9 C8 H7 120.3
Ni1 C8 H7 131.6
C10 C9 C8 120.2(3)
C10 C9 Ni1 71.61(17)
C8 C9 Ni1 71.88(17)
C10 C9 H8 119.9
C8 C9 H8 119.9
Ni1 C9 H8 129.0
C9 C10 C5 121.0(3)
C9 C10 Ni1 69.65(17)
C5 C10 Ni1 72.75(17)
C9 C10 H9 119.5
C5 C10 H9 119.5
Ni1 C10 H9 130.9
C5 C11 H10 109.5
C5 C11 H11 109.5
H10 C11 H11 109.5
C5 C11 H12 109.5
H10 C11 H12 109.5
H11 C11 H12 109.5
C14 Si2 C12 107.38(15)
C14 Si2 C13 108.61(15)
C12 Si2 C13 102.53(15)
C14 Si2 C1 111.86(13)
C12 Si2 C1 113.71(14)
C13 Si2 C1 112.21(13)
Si2 C12 H13 109.5
Si2 C12 H14 109.5
H13 C12 H14 109.5
Si2 C12 H15 109.5
H13 C12 H15 109.5
H14 C12 H15 109.5
Si2 C13 H16 109.5
Si2 C13 H17 109.5
H16 C13 H17 109.5
Si2 C13 H18 109.5
H16 C13 H18 109.5
H17 C13 H18 109.5
Si2 C14 H19 109.5
Si2 C14 H20 109.5
H19 C14 H20 109.5
Si2 C14 H21 109.5
H19 C14 H21 109.5
H20 C14 H21 109.5
C16 Si3 C15 109.09(15)
C16 Si3 C17 107.29(14)
C15 Si3 C17 104.26(15)
C16 Si3 C1 112.74(13)
C15 Si3 C1 112.67(14)
C17 Si3 C1 110.33(13)
Si3 C15 H22 109.5
Si3 C15 H23 109.5
H22 C15 H23 109.5
Si3 C15 H24 109.5
H22 C15 H24 109.5
H23 C15 H24 109.5
Si3 C16 H25 109.5
Si3 C16 H26 109.5
H25 C16 H26 109.5
Si3 C16 H27 109.5
H25 C16 H27 109.5
H26 C16 H27 109.5
Si3 C17 H28 109.5
Si3 C17 H29 109.5
H28 C17 H29 109.5
Si3 C17 H30 109.5
H28 C17 H30 109.5
H29 C17 H30 109.5
C20 Si4 C19 110.58(15)
C20 Si4 C18 104.48(15)
C19 Si4 C18 104.89(16)
C20 Si4 C4 112.32(14)
C19 Si4 C4 110.74(14)
C18 Si4 C4 113.43(14)
Si4 C18 H31 109.5
Si4 C18 H32 109.5
H31 C18 H32 109.5
Si4 C18 H33 109.5
H31 C18 H33 109.5
H32 C18 H33 109.5
Si4 C19 H34 109.5
Si4 C19 H35 109.5
H34 C19 H35 109.5
Si4 C19 H36 109.5
H34 C19 H36 109.5
H35 C19 H36 109.5
Si4 C20 H37 109.5
Si4 C20 H38 109.5
H37 C20 H38 109.5
Si4 C20 H39 109.5
H37 C20 H39 109.5
H38 C20 H39 109.5
C23 Si5 C22 108.66(15)
C23 Si5 C21 103.70(14)
C22 Si5 C21 107.24(15)
C23 Si5 C4 111.93(14)
C22 Si5 C4 112.33(13)
C21 Si5 C4 112.51(14)
Si5 C21 H40 109.5
Si5 C21 H41 109.5
H40 C21 H41 109.5
Si5 C21 H42 109.5
H40 C21 H42 109.5
H41 C21 H42 109.5
Si5 C22 H43 109.5
Si5 C22 H44 109.5
H43 C22 H44 109.5
Si5 C22 H45 109.5
H43 C22 H45 109.5
H44 C22 H45 109.5
Si5 C23 H46 109.5
Si5 C23 H47 109.5
H46 C23 H47 109.5
Si5 C23 H48 109.5
H46 C23 H48 109.5
H47 C23 H48 109.5

loop_
_geom_bond_atom_site_label_1
_geom_bond_atom_site_label_2
_geom_bond_distance
Si1 C4 1.906(3)
Si1 C1 1.906(3)
Si1 Ni1 2.0936(10)
C1 C2 1.570(4)
C1 Si2 1.902(3)
C1 Si3 1.904(3)
C2 C3 1.535(4)
C2 H1 0.9900
C2 H2 0.9900
C3 C4 1.570(4)
C3 H3 0.9900
C3 H4 0.9900
C4 Si5 1.902(3)
C4 Si4 1.906(3)
Ni1 C9 2.107(3)
Ni1 C10 2.132(3)
Ni1 C8 2.138(3)
Ni1 C7 2.152(3)
Ni1 C6 2.159(3)
Ni1 C5 2.180(3)
C5 C6 1.409(4)
C5 C10 1.410(4)
C5 C11 1.504(4)
C6 C7 1.411(4)
C6 H5 0.9500
C7 C8 1.402(4)
C7 H6 0.9500
C8 C9 1.406(4)
C8 H7 0.9500
C9 C10 1.406(5)
C9 H8 0.9500
C10 H9 0.9500
C11 H10 0.9800
C11 H11 0.9800
C11 H12 0.9800
Si2 C14 1.874(3)
Si2 C12 1.877(3)
Si2 C13 1.883(3)
C12 H13 0.9800
C12 H14 0.9800
C12 H15 0.9800
C13 H16 0.9800
C13 H17 0.9800
C13 H18 0.9800
C14 H19 0.9800
C14 H20 0.9800
C14 H21 0.9800
Si3 C16 1.875(3)
Si3 C15 1.879(3)
Si3 C17 1.883(3)
C15 H22 0.9800
C15 H23 0.9800
C15 H24 0.9800
C16 H25 0.9800
C16 H26 0.9800
C16 H27 0.9800
C17 H28 0.9800
C17 H29 0.9800
C17 H30 0.9800
Si4 C20 1.869(3)
Si4 C19 1.872(3)
Si4 C18 1.880(3)
C18 H31 0.9800
C18 H32 0.9800
C18 H33 0.9800
C19 H34 0.9800
C19 H35 0.9800
C19 H36 0.9800
C20 H37 0.9800
C20 H38 0.9800
C20 H39 0.9800
Si5 C23 1.876(3)
Si5 C22 1.877(3)
Si5 C21 1.879(3)
C21 H40 0.9800
C21 H41 0.9800
C21 H42 0.9800
C22 H43 0.9800
C22 H44 0.9800
C22 H45 0.9800
C23 H46 0.9800
C23 H47 0.9800
C23 H48 0.9800

loop_
_geom_torsion_atom_site_label_1
_geom_torsion_atom_site_label_2
_geom_torsion_atom_site_label_3
_geom_torsion_atom_site_label_4
_geom_torsion
C4 Si1 C1 C2 -15.23(19)
Ni1 Si1 C1 C2 170.18(13)
C4 Si1 C1 Si2 106.72(15)
Ni1 Si1 C1 Si2 -67.87(18)
C4 Si1 C1 Si3 -129.92(14)
Ni1 Si1 C1 Si3 55.49(17)
Si2 C1 C2 C3 -89.1(2)
Si3 C1 C2 C3 147.95(19)
Si1 C1 C2 C3 34.1(3)
C1 C2 C3 C4 -41.8(3)
C2 C3 C4 Si5 -94.5(2)
C2 C3 C4 Si1 27.9(3)
C2 C3 C4 Si4 143.68(19)
C1 Si1 C4 C3 -6.5(2)
Ni1 Si1 C4 C3 168.09(13)
C1 Si1 C4 Si5 113.88(16)
Ni1 Si1 C4 Si5 -71.51(18)
C1 Si1 C4 Si4 -124.25(14)
Ni1 Si1 C4 Si4 50.36(18)
C4 Si1 Ni1 C9 -96.26(18)
C1 Si1 Ni1 C9 76.48(18)
C4 Si1 Ni1 C10 -42.19(18)
C1 Si1 Ni1 C10 130.54(17)
C4 Si1 Ni1 C8 -150.49(18)
C1 Si1 Ni1 C8 22.24(19)
C4 Si1 Ni1 C7 150.49(18)
C1 Si1 Ni1 C7 -36.8(2)
C4 Si1 Ni1 C6 82.1(2)
C1 Si1 Ni1 C6 -105.2(2)
C4 Si1 Ni1 C5 15.76(19)
C1 Si1 Ni1 C5 -171.50(17)
Si1 Ni1 C5 C6 124.03(17)
C9 Ni1 C5 C6 -103.5(2)
C10 Ni1 C5 C6 -132.3(3)
C8 Ni1 C5 C6 -65.64(19)
C7 Ni1 C5 C6 -28.56(17)
Si1 Ni1 C5 C10 -103.65(19)
C9 Ni1 C5 C10 28.84(19)
C8 Ni1 C5 C10 66.68(19)
C7 Ni1 C5 C10 103.8(2)
C6 Ni1 C5 C10 132.3(3)
Si1 Ni1 C5 C11 10.4(4)
C9 Ni1 C5 C11 142.9(3)
C10 Ni1 C5 C11 114.1(4)
C8 Ni1 C5 C11 -179.2(3)
C7 Ni1 C5 C11 -142.2(3)
C6 Ni1 C5 C11 -113.6(4)
C10 C5 C6 C7 1.1(4)
C11 C5 C6 C7 -178.7(3)
Ni1 C5 C6 C7 52.7(2)
C10 C5 C6 Ni1 -51.6(2)
C11 C5 C6 Ni1 128.6(3)
Si1 Ni1 C6 C5 -111.65(19)
C9 Ni1 C6 C5 67.11(19)
C10 Ni1 C6 C5 29.39(18)
C8 Ni1 C6 C5 104.9(2)
C7 Ni1 C6 C5 133.8(3)
Si1 Ni1 C6 C7 114.55(19)
C9 Ni1 C6 C7 -66.69(19)
C10 Ni1 C6 C7 -104.4(2)
C8 Ni1 C6 C7 -28.90(18)
C5 Ni1 C6 C7 -133.8(3)
C5 C6 C7 C8 -0.6(4)
Ni1 C6 C7 C8 52.7(2)
C5 C6 C7 Ni1 -53.3(2)
Si1 Ni1 C7 C8 103.6(2)
C9 Ni1 C7 C8 -29.33(18)
C10 Ni1 C7 C8 -67.38(19)
C6 Ni1 C7 C8 -133.0(3)
C5 Ni1 C7 C8 -104.7(2)
Si1 Ni1 C7 C6 -123.37(17)
C9 Ni1 C7 C6 103.7(2)
C10 Ni1 C7 C6 65.67(19)
C8 Ni1 C7 C6 133.0(3)
C5 Ni1 C7 C6 28.33(17)
C6 C7 C8 C9 -1.0(4)
Ni1 C7 C8 C9 52.1(2)
C6 C7 C8 Ni1 -53.0(2)
Si1 Ni1 C8 C7 -122.86(17)
C9 Ni1 C8 C7 132.8(3)
C10 Ni1 C8 C7 103.0(2)
C6 Ni1 C8 C7 28.95(18)
C5 Ni1 C8 C7 65.74(19)
Si1 Ni1 C8 C9 104.34(19)
C10 Ni1 C8 C9 -29.81(19)
C7 Ni1 C8 C9 -132.8(3)
C6 Ni1 C8 C9 -103.9(2)
C5 Ni1 C8 C9 -67.06(19)
C7 C8 C9 C10 1.9(4)
Ni1 C8 C9 C10 54.9(2)
C7 C8 C9 Ni1 -53.0(2)
Si1 Ni1 C9 C10 113.54(18)
C8 Ni1 C9 C10 -131.9(3)
C7 Ni1 C9 C10 -102.9(2)
C6 Ni1 C9 C10 -65.54(19)
C5 Ni1 C9 C10 -28.45(18)
Si1 Ni1 C9 C8 -114.60(17)
C10 Ni1 C9 C8 131.9(3)
C7 Ni1 C9 C8 28.96(18)
C6 Ni1 C9 C8 66.32(19)
C5 Ni1 C9 C8 103.4(2)
C8 C9 C10 C5 -1.3(4)
Ni1 C9 C10 C5 53.7(3)
C8 C9 C10 Ni1 -55.0(2)
C6 C5 C10 C9 -0.2(4)
C11 C5 C10 C9 179.7(3)
Ni1 C5 C10 C9 -52.3(2)
C6 C5 C10 Ni1 52.1(2)
C11 C5 C10 Ni1 -128.0(3)
Si1 Ni1 C10 C9 -105.06(19)
C8 Ni1 C10 C9 29.77(19)
C7 Ni1 C10 C9 67.2(2)
C6 Ni1 C10 C9 104.5(2)
C5 Ni1 C10 C9 133.7(3)
Si1 Ni1 C10 C5 121.26(16)
C9 Ni1 C10 C5 -133.7(3)
C8 Ni1 C10 C5 -103.9(2)
C7 Ni1 C10 C5 -66.45(19)
C6 Ni1 C10 C5 -29.19(18)
C2 C1 Si2 C14 150.94(19)
Si3 C1 Si2 C14 -87.92(17)
Si1 C1 Si2 C14 33.0(2)
C2 C1 Si2 C12 -87.2(2)
Si3 C1 Si2 C12 33.9(2)
Si1 C1 Si2 C12 154.82(15)
C2 C1 Si2 C13 28.6(2)
Si3 C1 Si2 C13 149.73(15)
Si1 C1 Si2 C13 -89.39(18)
C2 C1 Si3 C16 173.41(19)
Si2 C1 Si3 C16 50.30(19)
Si1 C1 Si3 C16 -74.33(17)
C2 C1 Si3 C15 49.4(2)
Si2 C1 Si3 C15 -73.71(18)
Si1 C1 Si3 C15 161.66(14)
C2 C1 Si3 C17 -66.7(2)
Si2 C1 Si3 C17 170.23(14)
Si1 C1 Si3 C17 45.59(17)
C3 C4 Si4 C20 164.54(19)
Si5 C4 Si4 C20 42.76(18)
Si1 C4 Si4 C20 -81.02(17)
C3 C4 Si4 C19 40.4(2)
Si5 C4 Si4 C19 -81.42(17)
Si1 C4 Si4 C19 154.80(15)
C3 C4 Si4 C18 -77.3(2)
Si5 C4 Si4 C18 160.96(15)
Si1 C4 Si4 C18 37.18(19)
C3 C4 Si5 C23 -78.3(2)
Si1 C4 Si5 C23 164.03(15)
Si4 C4 Si5 C23 43.63(18)
C3 C4 Si5 C22 159.1(2)
Si1 C4 Si5 C22 41.5(2)
Si4 C4 Si5 C22 -78.93(18)
C3 C4 Si5 C21 38.0(2)
Si1 C4 Si5 C21 -79.67(18)
Si4 C4 Si5 C21 159.94(15)
